data_4035193
loop_
_publ_author_name
'Li, Yazhou'
'Zhou, Jianhui'
'Fang, Feifei'
'Xu, Bin'
'Liu, Hong'
'Zhou, Yu'

_publ_section_title
;
 Rhodium(III)-Catalyzed C-H Activation of \a-Iminonitriles or \a-Imino
 Esters and Cyclization with Acrylates to 2 H-Isoindoles.
;
_journal_issue 19
_journal_name_full 'The Journal of organic chemistry'
_journal_page_first 11736
_journal_page_last 11746
_journal_paper_doi 10.1021/acs.joc.8b01664
_journal_volume 83
_journal_year 2018
_chemical_formula_moiety 'C20 H18 N2 O3'
_chemical_formula_sum 'C20 H18 N2 O3'
_chemical_formula_weight 334.36
_space_group_crystal_system triclinic
_space_group_IT_number 2
_space_group_name_Hall '-P 1'
_space_group_name_H-M_alt 'P -1'
_atom_sites_solution_hydrogens geom
_atom_sites_solution_primary dual
_audit_creation_date 2017-09-25
_audit_creation_method
;
Olex2 1.2
(compiled 2017.08.10 svn.r3458 for OlexSys, GUI svn.r5381)
;
_cell_angle_alpha 66.523(8)
_cell_angle_beta 88.460(9)
_cell_angle_gamma 67.367(9)
_cell_formula_units_Z 2
_cell_length_a 9.369(3)
_cell_length_b 10.090(3)
_cell_length_c 10.992(4)
_cell_measurement_reflns_used 596
_cell_measurement_temperature 205
_cell_measurement_theta_max 20.25
_cell_measurement_theta_min 2.38
_cell_volume 869.8(5)
_computing_cell_refinement 'SAINT v8.34A (Bruker, 2013)'
_computing_data_reduction 'SAINT v8.34A (Bruker, 2013)'
_computing_molecular_graphics 'Olex2 (Dolomanov et al., 2009)'
_computing_publication_material 'Olex2 (Dolomanov et al., 2009)'
_computing_structure_refinement 'ShelXL (Sheldrick, 2015)'
_computing_structure_solution 'ShelXT (Sheldrick, 2015)'
_diffrn_ambient_temperature 205
_diffrn_measured_fraction_theta_full 0.975
_diffrn_measured_fraction_theta_max 0.975
_diffrn_measurement_device_type 'Bruker APEX-II CCD'
_diffrn_measurement_method '\f and \w scans'
_diffrn_radiation_type MoK\a
_diffrn_radiation_wavelength 0.71073
_diffrn_reflns_av_R_equivalents 0.0499
_diffrn_reflns_av_unetI/netI 0.0829
_diffrn_reflns_Laue_measured_fraction_full 0.975
_diffrn_reflns_Laue_measured_fraction_max 0.975
_diffrn_reflns_limit_h_max 11
_diffrn_reflns_limit_h_min -10
_diffrn_reflns_limit_k_max 12
_diffrn_reflns_limit_k_min -12
_diffrn_reflns_limit_l_max 13
_diffrn_reflns_limit_l_min -13
_diffrn_reflns_number 6005
_diffrn_reflns_point_group_measured_fraction_full 0.975
_diffrn_reflns_point_group_measured_fraction_max 0.975
_diffrn_reflns_theta_full 25.028
_diffrn_reflns_theta_max 25.028
_diffrn_reflns_theta_min 2.043
_diffrn_standards_number 0
_exptl_absorpt_coefficient_mu 0.087
_exptl_absorpt_correction_T_max 0.7455
_exptl_absorpt_correction_T_min 0.5932
_exptl_absorpt_correction_type multi-scan
_exptl_absorpt_process_details
'SADABS-2014/5 (Bruker,2014/5) was used for absorption correction. wR2(int) was 0.0660 before and 0.0486 after correction. The Ratio of minimum to maximum transmission is 0.7957. The \l/2 correction factor is 0.00150.'
_exptl_crystal_colour colourless
_exptl_crystal_colour_primary colourless
_exptl_crystal_density_diffrn 1.277
_exptl_crystal_description block
_exptl_crystal_F_000 352
_exptl_crystal_size_max 0.19
_exptl_crystal_size_mid 0.11
_exptl_crystal_size_min 0.11
_refine_diff_density_max 0.198
_refine_diff_density_min -0.284
_refine_diff_density_rms 0.062
_refine_ls_extinction_method none
_refine_ls_goodness_of_fit_ref 0.961
_refine_ls_hydrogen_treatment constr
_refine_ls_matrix_type full
_refine_ls_number_parameters 228
_refine_ls_number_reflns 2984
_refine_ls_number_restraints 0
_refine_ls_restrained_S_all 0.961
_refine_ls_R_factor_all 0.0968
_refine_ls_R_factor_gt 0.0613
_refine_ls_shift/su_max 0.000
_refine_ls_shift/su_mean 0.000
_refine_ls_structure_factor_coef Fsqd
_refine_ls_weighting_details 'w=1/[\s^2^(Fo^2^)+(0.0950P)^2^] where P=(Fo^2^+2Fc^2^)/3'
_refine_ls_weighting_scheme calc
_refine_ls_wR_factor_gt 0.1535
_refine_ls_wR_factor_ref 0.1816
_reflns_Friedel_coverage 0.000
_reflns_number_gt 1880
_reflns_number_total 2984
_reflns_threshold_expression 'I > 2\s(I)'
_cod_data_source_file jo8b01664_si_002.cif
_cod_data_source_block mo_2017818_0m
_cod_original_cell_volume 869.9(5)
_cod_database_code 4035193
_shelx_shelxl_version_number 2014/7
_shelx_space_group_comment
;
The symmetry employed for this shelxl refinement is uniquely defined
by the following loop, which should always be used as a source of
symmetry information in preference to the above space-group names.
They are only intended as comments.
;
_shelx_estimated_absorpt_t_max 0.991
_shelx_estimated_absorpt_t_min 0.984
_olex2_refinement_description
;
1. Fixed Uiso
 At 1.2 times of:
  All C(H) groups, All C(H,H) groups
 At 1.5 times of:
  All C(H,H,H) groups
2.a Secondary CH2 refined with riding coordinates:
 C8(H8A,H8B), C10(H10A,H10B)
2.b Aromatic/amide H refined with riding coordinates:
 C17(H17), C16(H16), C13(H13), C14(H14), C2(H2), C4(H4), C1(H1), C3(H3)
2.c Idealised Me refined as rotating group:
 C18(H18A,H18B,H18C), C11(H11A,H11B,H11C)
;
_olex2_submission_special_instructions 'No special instructions were received'

loop_
_space_group_symop_operation_xyz
'x, y, z'
'-x, -y, -z'

loop_
_atom_site_label
_atom_site_type_symbol
_atom_site_fract_x
_atom_site_fract_y
_atom_site_fract_z
_atom_site_U_iso_or_equiv
_atom_site_adp_type
_atom_site_occupancy
_atom_site_site_symmetry_order
_atom_site_calc_flag
_atom_site_refinement_flags_posn
O2 O 0.5902(3) 0.5946(2) 0.87899(19) 0.0451(6) Uani 1 1 d .
O3 O 1.1510(2) 0.6707(2) 0.7703(2) 0.0437(6) Uani 1 1 d .
O1 O 0.4889(3) 0.8326(2) 0.7040(2) 0.0464(6) Uani 1 1 d .
N1 N 0.6427(3) 0.7308(3) 0.4687(2) 0.0292(6) Uani 1 1 d .
N2 N 0.7817(3) 0.9118(3) 0.1722(3) 0.0450(7) Uani 1 1 d .
C12 C 0.7766(3) 0.7192(3) 0.5420(3) 0.0285(7) Uani 1 1 d .
C15 C 1.0245(3) 0.6952(3) 0.6920(3) 0.0316(7) Uani 1 1 d .
C6 C 0.4111(3) 0.7349(3) 0.4196(3) 0.0306(7) Uani 1 1 d .
C19 C 0.6047(3) 0.8077(3) 0.3301(3) 0.0290(7) Uani 1 1 d .
C20 C 0.7030(3) 0.8651(3) 0.2460(3) 0.0313(7) Uani 1 1 d .
C5 C 0.4597(3) 0.8114(3) 0.2966(3) 0.0278(7) Uani 1 1 d .
C7 C 0.5274(3) 0.6855(3) 0.5239(3) 0.0297(7) Uani 1 1 d .
C9 C 0.5343(3) 0.6915(3) 0.7504(3) 0.0327(7) Uani 1 1 d .
C17 C 0.7786(3) 0.8524(3) 0.5456(3) 0.0348(7) Uani 1 1 d .
H17 H 0.6962 0.9514 0.4968 0.042 Uiso 1 1 calc R
C16 C 0.9023(3) 0.8417(3) 0.6212(3) 0.0362(7) Uani 1 1 d .
H16 H 0.9032 0.9330 0.6245 0.043 Uiso 1 1 calc R
C13 C 0.8994(3) 0.5722(3) 0.6108(3) 0.0347(7) Uani 1 1 d .
H13 H 0.8986 0.4814 0.6061 0.042 Uiso 1 1 calc R
C14 C 1.0223(4) 0.5611(3) 0.6858(3) 0.0390(8) Uani 1 1 d .
H14 H 1.1054 0.4621 0.7332 0.047 Uiso 1 1 calc R
C2 C 0.1708(4) 0.7944(3) 0.2963(3) 0.0412(8) Uani 1 1 d .
H2 H 0.0717 0.7919 0.2942 0.049 Uiso 1 1 calc R
C4 C 0.3620(3) 0.8764(3) 0.1728(3) 0.0354(7) Uani 1 1 d .
H4 H 0.3939 0.9252 0.0912 0.042 Uiso 1 1 calc R
C8 C 0.5349(4) 0.5989(3) 0.6715(3) 0.0347(7) Uani 1 1 d .
H8A H 0.6301 0.5006 0.7050 0.042 Uiso 1 1 calc R
H8B H 0.4453 0.5699 0.6875 0.042 Uiso 1 1 calc R
C1 C 0.2632(3) 0.7281(3) 0.4168(3) 0.0365(7) Uani 1 1 d .
H1 H 0.2291 0.6785 0.4969 0.044 Uiso 1 1 calc R
C3 C 0.2207(4) 0.8665(3) 0.1751(3) 0.0408(8) Uani 1 1 d .
H3 H 0.1551 0.9088 0.0938 0.049 Uiso 1 1 calc R
C10 C 0.6005(5) 0.6689(4) 0.9661(3) 0.0537(10) Uani 1 1 d .
H10A H 0.5988 0.6010 1.0588 0.064 Uiso 1 1 calc R
H10B H 0.5099 0.7704 0.9392 0.064 Uiso 1 1 calc R
C18 C 1.1427(4) 0.7991(4) 0.8015(4) 0.0585(10) Uani 1 1 d .
H18A H 1.1403 0.8869 0.7200 0.088 Uiso 1 1 calc GR
H18B H 1.2336 0.7638 0.8650 0.088 Uiso 1 1 calc GR
H18C H 1.0486 0.8330 0.8403 0.088 Uiso 1 1 calc GR
C11 C 0.7474(5) 0.6954(5) 0.9579(4) 0.0669(12) Uani 1 1 d .
H11A H 0.7484 0.7635 0.8662 0.100 Uiso 1 1 calc GR
H11B H 0.8371 0.5947 0.9860 0.100 Uiso 1 1 calc GR
H11C H 0.7521 0.7453 1.0162 0.100 Uiso 1 1 calc GR

loop_
_atom_site_aniso_label
_atom_site_aniso_U_11
_atom_site_aniso_U_22
_atom_site_aniso_U_33
_atom_site_aniso_U_23
_atom_site_aniso_U_13
_atom_site_aniso_U_12
O2 0.0639(16) 0.0376(12) 0.0245(12) -0.0089(10) -0.0026(11) -0.0150(11)
O3 0.0345(13) 0.0403(12) 0.0524(14) -0.0203(11) -0.0105(11) -0.0093(10)
O1 0.0587(15) 0.0290(12) 0.0358(13) -0.0111(10) -0.0053(11) -0.0041(10)
N1 0.0318(14) 0.0318(13) 0.0253(14) -0.0109(10) 0.0024(11) -0.0152(11)
N2 0.0450(18) 0.0545(17) 0.0356(16) -0.0148(13) 0.0035(14) -0.0246(14)
C12 0.0325(17) 0.0284(15) 0.0232(15) -0.0095(12) -0.0008(13) -0.0120(13)
C15 0.0306(17) 0.0355(16) 0.0294(17) -0.0128(13) 0.0019(13) -0.0147(13)
C6 0.0322(17) 0.0262(14) 0.0335(17) -0.0137(13) 0.0028(14) -0.0106(13)
C19 0.0312(16) 0.0338(15) 0.0240(16) -0.0125(12) 0.0016(13) -0.0146(13)
C20 0.0330(17) 0.0332(16) 0.0275(17) -0.0121(13) -0.0014(14) -0.0137(14)
C5 0.0308(17) 0.0270(14) 0.0281(16) -0.0121(12) 0.0048(13) -0.0140(12)
C7 0.0348(17) 0.0280(14) 0.0275(16) -0.0112(12) 0.0039(13) -0.0145(13)
C9 0.0325(17) 0.0318(17) 0.0253(17) -0.0086(13) 0.0021(13) -0.0081(13)
C17 0.0335(18) 0.0281(15) 0.0374(18) -0.0083(13) -0.0035(14) -0.0124(13)
C16 0.0380(18) 0.0267(15) 0.0394(18) -0.0108(13) -0.0040(14) -0.0112(13)
C13 0.0426(19) 0.0272(15) 0.0358(18) -0.0137(13) 0.0020(14) -0.0150(14)
C14 0.0370(19) 0.0268(15) 0.0424(19) -0.0119(14) -0.0079(15) -0.0043(13)
C2 0.0305(18) 0.0358(17) 0.062(2) -0.0231(16) -0.0007(17) -0.0145(14)
C4 0.0402(19) 0.0316(16) 0.0310(17) -0.0112(13) -0.0010(14) -0.0128(14)
C8 0.0399(19) 0.0353(16) 0.0279(17) -0.0117(13) 0.0040(14) -0.0159(14)
C1 0.0339(18) 0.0320(16) 0.047(2) -0.0182(15) 0.0069(15) -0.0153(14)
C3 0.0373(19) 0.0366(17) 0.042(2) -0.0144(15) -0.0097(16) -0.0096(15)
C10 0.077(3) 0.047(2) 0.0278(18) -0.0168(15) -0.0015(18) -0.0149(19)
C18 0.047(2) 0.063(2) 0.076(3) -0.042(2) -0.0113(19) -0.0173(18)
C11 0.096(3) 0.064(2) 0.047(2) -0.023(2) -0.007(2) -0.037(2)

loop_
_atom_type_symbol
_atom_type_description
_atom_type_scat_dispersion_real
_atom_type_scat_dispersion_imag
_atom_type_scat_source
C C 0.0033 0.0016 'International Tables Vol C Tables 4.2.6.8 and 6.1.1.4'
H H 0.0000 0.0000 'International Tables Vol C Tables 4.2.6.8 and 6.1.1.4'
N N 0.0061 0.0033 'International Tables Vol C Tables 4.2.6.8 and 6.1.1.4'
O O 0.0106 0.0060 'International Tables Vol C Tables 4.2.6.8 and 6.1.1.4'

loop_
_geom_angle_atom_site_label_1
_geom_angle_atom_site_label_2
_geom_angle_atom_site_label_3
_geom_angle
C9 O2 C10 116.1(2)
C15 O3 C18 117.2(2)
C19 N1 C12 123.6(2)
C7 N1 C12 125.9(2)
C7 N1 C19 110.1(2)
C17 C12 N1 119.6(2)
C17 C12 C13 120.8(3)
C13 C12 N1 119.6(2)
O3 C15 C16 124.6(3)
O3 C15 C14 115.7(2)
C16 C15 C14 119.7(3)
C7 C6 C5 107.7(2)
C7 C6 C1 132.9(3)
C1 C6 C5 119.3(3)
N1 C19 C20 122.9(2)
N1 C19 C5 107.5(2)
C5 C19 C20 129.6(3)
N2 C20 C19 177.1(3)
C19 C5 C6 106.8(2)
C19 C5 C4 133.0(3)
C4 C5 C6 120.1(3)
N1 C7 C6 107.8(2)
N1 C7 C8 122.8(3)
C6 C7 C8 129.4(3)
O2 C9 C8 110.5(2)
O1 C9 O2 124.9(3)
O1 C9 C8 124.7(3)
C12 C17 H17 119.9
C12 C17 C16 120.1(3)
C16 C17 H17 119.9
C15 C16 H16 120.2
C17 C16 C15 119.6(3)
C17 C16 H16 120.2
C12 C13 H13 120.4
C14 C13 C12 119.2(3)
C14 C13 H13 120.4
C15 C14 H14 119.7
C13 C14 C15 120.5(3)
C13 C14 H14 119.7
C1 C2 H2 119.3
C1 C2 C3 121.4(3)
C3 C2 H2 119.3
C5 C4 H4 120.8
C3 C4 C5 118.4(3)
C3 C4 H4 120.8
C7 C8 C9 114.2(2)
C7 C8 H8A 108.7
C7 C8 H8B 108.7
C9 C8 H8A 108.7
C9 C8 H8B 108.7
H8A C8 H8B 107.6
C6 C1 H1 120.5
C2 C1 C6 119.1(3)
C2 C1 H1 120.5
C2 C3 H3 119.2
C4 C3 C2 121.6(3)
C4 C3 H3 119.2
O2 C10 H10A 109.5
O2 C10 H10B 109.5
O2 C10 C11 110.6(3)
H10A C10 H10B 108.1
C11 C10 H10A 109.5
C11 C10 H10B 109.5
O3 C18 H18A 109.5
O3 C18 H18B 109.5
O3 C18 H18C 109.5
H18A C18 H18B 109.5
H18A C18 H18C 109.5
H18B C18 H18C 109.5
C10 C11 H11A 109.5
C10 C11 H11B 109.5
C10 C11 H11C 109.5
H11A C11 H11B 109.5
H11A C11 H11C 109.5
H11B C11 H11C 109.5

loop_
_geom_bond_atom_site_label_1
_geom_bond_atom_site_label_2
_geom_bond_distance
O2 C9 1.331(3)
O2 C10 1.455(4)
O3 C15 1.366(3)
O3 C18 1.441(4)
O1 C9 1.198(3)
N1 C12 1.450(3)
N1 C19 1.387(3)
N1 C7 1.367(3)
N2 C20 1.163(4)
C12 C17 1.367(4)
C12 C13 1.392(4)
C15 C16 1.389(4)
C15 C14 1.389(4)
C6 C5 1.427(4)
C6 C7 1.394(4)
C6 C1 1.415(4)
C19 C20 1.406(4)
C19 C5 1.399(4)
C5 C4 1.419(4)
C7 C8 1.494(4)
C9 C8 1.506(4)
C17 H17 0.9400
C17 C16 1.389(4)
C16 H16 0.9400
C13 H13 0.9400
C13 C14 1.377(4)
C14 H14 0.9400
C2 H2 0.9400
C2 C1 1.364(4)
C2 C3 1.406(5)
C4 H4 0.9400
C4 C3 1.365(4)
C8 H8A 0.9800
C8 H8B 0.9800
C1 H1 0.9400
C3 H3 0.9400
C10 H10A 0.9800
C10 H10B 0.9800
C10 C11 1.495(5)
C18 H18A 0.9700
C18 H18B 0.9700
C18 H18C 0.9700
C11 H11A 0.9700
C11 H11B 0.9700
C11 H11C 0.9700
